data_4129119
loop_
_publ_author_name
'Pei, Xiaokun'
'B\"urgi, Hans-Beat'
'Kapustin, Eugene A.'
'Liu, Yuzhong'
'Yaghi, Omar M.'

_publ_section_title
;
 Coordinative Alignment in the Pores of MOFs for the Structural
 Determination of N-, S-, and P-Containing Organic Compounds Including
 Complex Chiral Molecules.
;
_journal_issue 47
_journal_name_full 'Journal of the American Chemical Society'
_journal_page_first 18862
_journal_page_last 18869
_journal_paper_doi 10.1021/jacs.9b10501
_journal_volume 141
_journal_year 2019
_chemical_absolute_configuration ad
_chemical_formula_moiety 'C28.52 H19.04 Al2 N2.07 O8.96, C0.5 O0.25'
_chemical_formula_sum 'C29.02 H19.04 Al2 N2.07 O9.21'
_chemical_formula_weight 598.10
_space_group_crystal_system tetragonal
_space_group_IT_number 94
_space_group_name_Hall 'P 4n 2n'
_space_group_name_H-M_alt 'P 42 21 2'
_atom_sites_solution_hydrogens geom
_atom_sites_solution_primary 'dual space'
_atom_sites_solution_secondary difmap
_audit_creation_date 2019-04-08
_audit_creation_method
;
Olex2 1.2
(compiled 2018.05.29 svn.r3508 for OlexSys, GUI svn.r5506)
;
_cell_angle_alpha 90
_cell_angle_beta 90
_cell_angle_gamma 90
_cell_formula_units_Z 8
_cell_length_a 18.8135(11)
_cell_length_b 18.8135(11)
_cell_length_c 36.797(2)
_cell_measurement_reflns_used 9842
_cell_measurement_temperature 100
_cell_measurement_theta_max 21.33
_cell_measurement_theta_min 2.22
_cell_volume 13024.2(13)
_computing_cell_refinement 'SAINT V8.38A Bruker-AXS, Madison WI'
_computing_data_collection 'Bruker APEX3 Bruker-AXS, Madison WI'
_computing_data_reduction 'SAINT V8.38A Bruker-AXS, Madison WI'
_computing_molecular_graphics 'Olex2 (Dolomanov et al., 2009)'
_computing_publication_material 'Olex2 (Dolomanov et al., 2009)'
_computing_structure_refinement 'SHELXL-2018/3 (Sheldrick, 2018)'
_computing_structure_solution 'SHELXT 2014/5 (Sheldrick, 2014)'
_diffrn_ambient_temperature 100
_diffrn_detector_area_resol_mean 7.39
_diffrn_measured_fraction_theta_full 0.997
_diffrn_measured_fraction_theta_max 0.997
_diffrn_measurement_device_type 'Bruker D8 with PHOTON-II Detector'
_diffrn_measurement_method '\f and \w shutterless scans'
_diffrn_radiation_monochromator 'silicon 111'
_diffrn_radiation_type synchrotron
_diffrn_radiation_wavelength 0.7288
_diffrn_reflns_av_R_equivalents 0.1182
_diffrn_reflns_av_unetI/netI 0.0513
_diffrn_reflns_Laue_measured_fraction_full 0.997
_diffrn_reflns_Laue_measured_fraction_max 0.997
_diffrn_reflns_limit_h_max 20
_diffrn_reflns_limit_h_min -20
_diffrn_reflns_limit_k_max 20
_diffrn_reflns_limit_k_min -20
_diffrn_reflns_limit_l_max 40
_diffrn_reflns_limit_l_min -40
_diffrn_reflns_number 108177
_diffrn_reflns_point_group_measured_fraction_full 0.997
_diffrn_reflns_point_group_measured_fraction_max 0.997
_diffrn_reflns_theta_full 23.886
_diffrn_reflns_theta_max 23.886
_diffrn_reflns_theta_min 1.587
_diffrn_source
;
Advanced Light Source, station 12.2.1
;
_diffrn_standards_number 0
_exptl_absorpt_coefficient_mu 0.074
_exptl_absorpt_correction_T_max 0.7450
_exptl_absorpt_correction_T_min 0.6333
_exptl_absorpt_correction_type multi-scan
_exptl_absorpt_process_details
'SADABS-2016/2 (Bruker,2016/2) was used for absorption correction. wR2(int) was 0.1395 before and 0.0909 after correction. The Ratio of minimum to maximum transmission is 0.8501. The \l/2 correction factor is Not present.'
_exptl_crystal_colour 'clear colourless'
_exptl_crystal_density_diffrn 0.610
_exptl_crystal_description block
_exptl_crystal_F_000 2459
_exptl_crystal_size_max 0.05
_exptl_crystal_size_mid 0.032
_exptl_crystal_size_min 0.028
_refine_diff_density_max 0.219
_refine_diff_density_min -0.236
_refine_diff_density_rms 0.030
_refine_ls_abs_structure_details
;
 Flack x determined using 3178 quotients [(I+)-(I-)]/[(I+)+(I-)]
 (Parsons, Flack and Wagner, Acta Cryst. B69 (2013) 249-259).
;
_refine_ls_abs_structure_Flack 0.08(7)
_refine_ls_extinction_method none
_refine_ls_goodness_of_fit_ref 0.992
_refine_ls_hydrogen_treatment constr
_refine_ls_matrix_type full
_refine_ls_number_parameters 419
_refine_ls_number_reflns 9335
_refine_ls_number_restraints 18
_refine_ls_restrained_S_all 0.992
_refine_ls_R_factor_all 0.0422
_refine_ls_R_factor_gt 0.0358
_refine_ls_shift/su_max 0.001
_refine_ls_shift/su_mean 0.000
_refine_ls_structure_factor_coef Fsqd
_refine_ls_weighting_details 'w=1/[\s^2^(Fo^2^)+(0.0548P)^2^] where P=(Fo^2^+2Fc^2^)/3'
_refine_ls_weighting_scheme calc
_refine_ls_wR_factor_gt 0.0870
_refine_ls_wR_factor_ref 0.0900
_reflns_Friedel_coverage 0.759
_reflns_Friedel_fraction_full 0.997
_reflns_Friedel_fraction_max 0.997
_reflns_number_gt 8238
_reflns_number_total 9335
_reflns_threshold_expression 'I > 2\s(I)'
_cod_data_source_file ja9b10501_si_007.cif
_cod_data_source_block delta-MOF-520-20
_cod_depositor_comments
;
The following automatic conversions were performed:

data item '_atom_sites_solution_secondary' value 'diffmap' was
changed to 'difmap'.

Automatic conversion script
Id: cif_fix_values 6909 2019-04-08 15:41:33Z antanas 

 Adding full bibliography for 4129110--4129131.cif.
;
_cod_original_cell_volume 13024.1(17)
_cod_database_code 4129119
_shelx_shelxl_version_number 2018/3
_shelx_space_group_comment
;
The symmetry employed for this shelxl refinement is uniquely defined
by the following loop, which should always be used as a source of
symmetry information in preference to the above space-group names.
They are only intended as comments.
;
_shelx_estimated_absorpt_t_max 0.998
_shelx_estimated_absorpt_t_min 0.996
_olex2_refinement_description
;
1. Fixed Uiso
 At 1.2 times of:
  All C(H) groups, All O(H) groups
 At 1.5 times of:
  All C(H,H,H) groups
2. Uiso/Uaniso restraints and constraints
N3G \\sim N4G \\sim C1G \\sim C2G: within 1.7A with sigma of 0.04 and sigma for
terminal atoms of 0.08
3. Others
 Fixed Sof: O9(0.48203) O10(0.48203) N3G(0.51797) N4G(0.51797) C1G(0.51797)
 C2G(0.51797) H2GA(0.51797) H2GB(0.51797) H2GC(0.51797) N2G(0.51797)
 N1G(0.51797) C28(0.48203) H28(0.48203)
4.a Me refined with riding coordinates:
 C2G(H2GA,H2GB,H2GC)
4.b Aromatic/amide H refined with riding coordinates:
 O7(H7), C7(H7A), C3(H3), C6(H6), C19(H19), C9(H9), C23(H23), C26(H26), C4(H4),
  C27(H27), C20(H20), C15(H15), C16(H16), C22(H22), C11(H11), C13(H13),
 C28(H28), O8(H8)
;
_olex2_submission_special_instructions 'No special instructions were received'

loop_
_space_group_symop_operation_xyz
'x, y, z'
'-x, -y, z'
'-y+1/2, x+1/2, z+1/2'
'y+1/2, -x+1/2, z+1/2'
'-x+1/2, y+1/2, -z+1/2'
'x+1/2, -y+1/2, -z+1/2'
'y, x, -z'
'-y, -x, -z'

loop_
_atom_site_label
_atom_site_type_symbol
_atom_site_fract_x
_atom_site_fract_y
_atom_site_fract_z
_atom_site_U_iso_or_equiv
_atom_site_adp_type
_atom_site_occupancy
_atom_site_site_symmetry_order
_atom_site_calc_flag
_atom_site_refinement_flags_posn
_atom_site_refinement_flags_adp
_atom_site_refinement_flags_occupancy
_atom_site_disorder_assembly
_atom_site_disorder_group
Al1 Al 0.16630(4) 0.83370(4) 0.000000 0.0336(2) Uani 1 2 d S T P . .
Al2 Al 0.10024(4) 0.87219(4) 0.08006(2) 0.03517(19) Uani 1 1 d . . . . .
O1 O 0.23577(8) 0.79994(10) 0.03288(4) 0.0430(4) Uani 1 1 d . . . . .
O6 O 0.83884(8) 1.05803(10) 0.10162(4) 0.0445(4) Uani 1 1 d . . . . .
O2 O 0.17735(9) 0.80911(9) 0.08517(4) 0.0445(4) Uani 1 1 d . . . . .
O3 O 0.52302(9) 0.56361(10) 0.34914(4) 0.0493(5) Uani 1 1 d . . . . .
O5 O 0.90686(8) 0.96383(10) 0.11448(5) 0.0477(5) Uani 1 1 d . . . . .
O4 O 0.57489(10) 0.65951(11) 0.37332(5) 0.0541(5) Uani 1 1 d . . . . .
C2 C 0.29938(14) 0.79001(17) 0.08796(6) 0.0495(7) Uani 1 1 d . . . . .
O7 O 0.13253(12) 0.89647(10) 0.03452(4) 0.0624(6) Uani 1 1 d . . . . .
H7 H 0.131762 0.945434 0.028227 0.075 Uiso 1 1 calc R . . . .
C1 C 0.23291(13) 0.80014(13) 0.06689(6) 0.0359(6) Uani 1 1 d . . . . .
C17 C 0.55024(14) 0.65913(18) 0.31147(7) 0.0586(8) Uani 1 1 d . . . . .
O9 O 0.1060(5) 0.7502(4) 0.0152(2) 0.0423(18) Uani 0.482 1 d . . . A -1
C7 C 0.36426(15) 0.7859(2) 0.07083(7) 0.0715(10) Uani 1 1 d . . . . .
H7A H 0.366168 0.785126 0.045033 0.086 Uiso 1 1 calc R . . . .
C25 C 0.84878(14) 0.99530(16) 0.11267(6) 0.0427(6) Uani 1 1 d . . . . .
C18 C 0.54862(13) 0.62516(17) 0.34694(7) 0.0490(7) Uani 1 1 d . . . . .
C24 C 0.78473(14) 0.95330(18) 0.12413(7) 0.0539(8) Uani 1 1 d . . . . .
C3 C 0.29591(16) 0.7915(2) 0.12544(7) 0.0654(9) Uani 1 1 d . . . . .
H3 H 0.251068 0.793832 0.137256 0.079 Uiso 1 1 calc R . . . .
C21 C 0.66972(17) 0.8743(2) 0.14792(10) 0.0925(14) Uani 1 1 d . . . . .
C6 C 0.42663(16) 0.7830(3) 0.09055(9) 0.1021(17) Uani 1 1 d . . . . .
H6 H 0.471108 0.780010 0.078420 0.122 Uiso 1 1 calc R . . . .
C5 C 0.42376(16) 0.7843(2) 0.12876(8) 0.0860(14) Uani 1 1 d . . . . .
C14 C 0.55302(17) 0.7222(2) 0.24216(8) 0.0854(14) Uani 1 1 d . . . . .
C19 C 0.58589(16) 0.7224(2) 0.30600(8) 0.0741(11) Uani 1 1 d . . . . .
H19 H 0.609943 0.744680 0.325638 0.089 Uiso 1 1 calc R . . . .
C9 C 0.49169(18) 0.7533(3) 0.18423(8) 0.1042(17) Uani 1 1 d . . . . .
H9 H 0.453096 0.724137 0.191582 0.125 Uiso 1 1 calc R . . . .
C23 C 0.79630(16) 0.8878(2) 0.14098(8) 0.0690(10) Uani 1 1 d . . . . .
H23 H 0.843062 0.869652 0.143938 0.083 Uiso 1 1 calc R . . . .
O10 O 0.0375(5) 0.7923(5) 0.0678(2) 0.061(2) Uani 0.482 1 d . . . A -1
C8 C 0.48730(17) 0.7908(3) 0.15160(9) 0.1057(17) Uani 1 1 d . . . . .
C26 C 0.71714(16) 0.9759(2) 0.11826(9) 0.0853(13) Uani 1 1 d . . . . .
H26 H 0.709595 1.018394 0.104892 0.102 Uiso 1 1 calc R . . . .
C4 C 0.35712(16) 0.7896(2) 0.14560(7) 0.0746(11) Uani 1 1 d . . . . .
H4 H 0.354366 0.791802 0.171356 0.090 Uiso 1 1 calc R . . . .
C12 C 0.60737(18) 0.8321(3) 0.16074(10) 0.1107(18) Uani 1 1 d . . . . .
C27 C 0.65978(16) 0.9392(3) 0.13101(10) 0.0942(15) Uani 1 1 d . . . . .
H27 H 0.613269 0.958151 0.128301 0.113 Uiso 1 1 calc R . . . .
C20 C 0.58654(17) 0.7539(2) 0.27120(9) 0.0866(13) Uani 1 1 d . . . . .
H20 H 0.610574 0.797791 0.267743 0.104 Uiso 1 1 calc R . . . .
C15 C 0.51769(19) 0.6566(3) 0.24745(8) 0.1013(16) Uani 1 1 d . . . . .
H15 H 0.494561 0.633940 0.227638 0.122 Uiso 1 1 calc R . . . .
C16 C 0.51695(15) 0.6254(2) 0.28172(7) 0.0727(11) Uani 1 1 d . . . . .
H16 H 0.493840 0.580987 0.285138 0.087 Uiso 1 1 calc R . . . .
C22 C 0.73784(17) 0.8499(2) 0.15330(9) 0.0858(13) Uani 1 1 d . . . . .
H22 H 0.744991 0.806215 0.165705 0.103 Uiso 1 1 calc R . . . .
C10 C 0.55231(18) 0.7581(3) 0.20639(10) 0.1114(18) Uani 1 1 d . . . . .
C11 C 0.60925(19) 0.7966(3) 0.19357(10) 0.1061(17) Uani 1 1 d . . . . .
H11 H 0.651323 0.798765 0.207803 0.127 Uiso 1 1 calc R . . . .
C13 C 0.54825(18) 0.8256(3) 0.13979(9) 0.119(2) Uani 1 1 d . . . . .
H13 H 0.548597 0.845608 0.116088 0.143 Uiso 1 1 calc R . . . .
N3G N 0.0532(4) 0.7211(3) 0.00734(16) 0.0763(16) Uani 0.518 1 d . U . A 1
N4G N 0.0026(3) 0.7032(3) 0.02886(15) 0.0803(17) Uani 0.518 1 d . U . A 1
C1G C 0.0043(4) 0.7527(5) 0.0560(3) 0.089(2) Uani 0.518 1 d . U . A 1
C2G C -0.0459(6) 0.7541(6) 0.0874(3) 0.148(4) Uani 0.518 1 d . U . A 1
H2GA H -0.081363 0.716433 0.084427 0.222 Uiso 0.518 1 calc R . . A 1
H2GB H -0.019434 0.746503 0.109972 0.222 Uiso 0.518 1 calc R . . A 1
H2GC H -0.069761 0.800365 0.088269 0.222 Uiso 0.518 1 calc R . . A 1
N2G N 0.0890(5) 0.7759(4) 0.0190(3) 0.039(2) Uani 0.518 1 d . . . A 1
N1G N 0.0543(5) 0.7940(6) 0.0525(2) 0.046(2) Uani 0.518 1 d . . . A 1
C28 C 0.0527(6) 0.7489(6) 0.0360(3) 0.083(3) Uani 0.482 1 d . . . A -1
H28 H 0.017376 0.714720 0.030029 0.100 Uiso 0.482 1 calc R . . A -1
O8 O 0.02414(8) 0.93263(8) 0.07815(4) 0.0339(4) Uani 1 1 d . . . . .
H8 H -0.005938 0.928772 0.057503 0.041 Uiso 1 1 calc R . . . .
Al3 Al 0.000000 1.000000 0.11209(2) 0.0341(2) Uani 1 2 d S T P . .
O1S O 0.000000 1.000000 0.000000 0.0828(13) Uiso 1 4 d S T P . .
C1S C 0.0378(2) 1.0378(2) 0.000000 0.0991(17) Uiso 1 2 d S T P . .

loop_
_atom_site_aniso_label
_atom_site_aniso_U_11
_atom_site_aniso_U_22
_atom_site_aniso_U_33
_atom_site_aniso_U_23
_atom_site_aniso_U_13
_atom_site_aniso_U_12
Al1 0.0442(4) 0.0442(4) 0.0123(4) -0.0029(3) -0.0029(3) 0.0139(5)
Al2 0.0405(4) 0.0491(5) 0.0159(3) -0.0004(3) -0.0043(3) 0.0097(3)
O1 0.0352(10) 0.0690(12) 0.0247(9) -0.0074(8) -0.0056(7) 0.0100(8)
O6 0.0305(9) 0.0632(13) 0.0397(9) 0.0151(9) 0.0000(7) -0.0003(8)
O2 0.0460(11) 0.0633(12) 0.0243(8) 0.0015(8) -0.0006(8) 0.0188(9)
O3 0.0488(11) 0.0702(13) 0.0289(9) 0.0095(8) 0.0002(8) -0.0177(10)
O5 0.0226(10) 0.0669(12) 0.0536(11) 0.0281(9) 0.0022(8) -0.0018(9)
O4 0.0457(11) 0.0805(14) 0.0361(10) 0.0255(10) -0.0114(8) -0.0172(10)
C2 0.0383(16) 0.087(2) 0.0234(12) 0.0071(13) -0.0018(11) -0.0090(14)
O7 0.1118(17) 0.0557(12) 0.0196(8) -0.0037(8) 0.0177(9) 0.0407(12)
C1 0.0390(15) 0.0514(16) 0.0172(11) -0.0009(10) -0.0033(11) 0.0011(12)
C17 0.0380(15) 0.096(2) 0.0420(15) 0.0316(15) -0.0121(12) -0.0193(16)
O9 0.054(5) 0.040(5) 0.033(3) 0.004(3) -0.010(3) 0.001(3)
C7 0.0398(17) 0.148(3) 0.0272(14) 0.0179(17) -0.0074(12) -0.0093(18)
C25 0.0352(15) 0.0694(19) 0.0234(11) 0.0122(13) 0.0005(10) -0.0108(14)
C18 0.0267(14) 0.084(2) 0.0365(14) 0.0138(15) -0.0079(11) -0.0164(14)
C24 0.0341(16) 0.091(2) 0.0366(14) 0.0228(14) 0.0001(11) -0.0069(14)
C3 0.0448(17) 0.120(3) 0.0310(14) 0.0296(16) -0.0054(13) -0.0219(17)
C21 0.048(2) 0.152(4) 0.077(2) 0.073(3) -0.0252(17) -0.045(2)
C6 0.0310(17) 0.212(5) 0.064(2) 0.063(3) -0.0025(15) -0.022(2)
C5 0.0474(19) 0.172(4) 0.0390(16) 0.053(2) -0.0192(14) -0.046(2)
C14 0.0546(19) 0.149(4) 0.0529(18) 0.053(2) -0.0242(16) -0.061(2)
C19 0.0517(19) 0.114(3) 0.0570(18) 0.0421(18) -0.0310(15) -0.0346(19)
C9 0.056(2) 0.209(5) 0.0473(17) 0.065(2) -0.0220(16) -0.075(3)
C23 0.0408(17) 0.105(3) 0.0607(18) 0.0441(19) -0.0109(14) -0.0166(17)
O10 0.063(4) 0.057(4) 0.061(5) -0.022(4) -0.010(4) -0.005(3)
C8 0.047(2) 0.199(5) 0.071(2) 0.078(3) -0.0264(17) -0.055(2)
C26 0.0360(18) 0.151(4) 0.069(2) 0.063(2) -0.0074(15) -0.0183(19)
C4 0.058(2) 0.142(3) 0.0236(13) 0.0318(17) -0.0123(13) -0.037(2)
C12 0.045(2) 0.208(5) 0.079(2) 0.085(3) -0.0185(18) -0.053(3)
C27 0.0303(17) 0.172(4) 0.081(2) 0.073(3) -0.0083(16) -0.023(2)
C20 0.057(2) 0.140(3) 0.063(2) 0.056(2) -0.0327(17) -0.050(2)
C15 0.073(2) 0.186(4) 0.0451(17) 0.049(2) -0.0344(16) -0.070(3)
C16 0.0470(18) 0.124(3) 0.0473(17) 0.0373(18) -0.0136(13) -0.0408(19)
C22 0.050(2) 0.126(3) 0.082(2) 0.069(2) -0.0196(17) -0.033(2)
C10 0.052(2) 0.214(5) 0.068(2) 0.087(3) -0.0315(17) -0.063(3)
C11 0.066(2) 0.177(4) 0.075(2) 0.077(3) -0.0374(19) -0.066(3)
C13 0.059(2) 0.243(6) 0.055(2) 0.100(3) -0.0267(17) -0.058(3)
N3G 0.089(5) 0.065(4) 0.074(4) -0.024(3) -0.003(3) -0.020(3)
N4G 0.085(4) 0.087(4) 0.069(3) -0.037(3) 0.025(3) -0.046(3)
C1G 0.077(5) 0.082(5) 0.108(6) -0.005(5) 0.052(6) -0.042(5)
C2G 0.173(10) 0.151(9) 0.119(7) -0.035(7) 0.058(7) -0.084(8)
N2G 0.029(4) 0.042(6) 0.046(4) -0.002(4) -0.005(3) 0.003(3)
N1G 0.060(5) 0.053(5) 0.024(4) -0.003(4) -0.012(3) 0.014(4)
C28 0.099(9) 0.080(7) 0.070(6) -0.029(6) 0.009(6) -0.021(6)
O8 0.0316(9) 0.0443(10) 0.0258(8) -0.0019(7) -0.0134(7) 0.0044(7)
Al3 0.0251(5) 0.0532(6) 0.0240(5) 0.000 0.000 0.0029(4)

loop_
_atom_type_symbol
_atom_type_description
_atom_type_scat_dispersion_real
_atom_type_scat_dispersion_imag
_atom_type_scat_source
C C 0.0037 0.0017 'International Tables Vol C Tables 4.2.6.8 and 6.1.1.4'
H H 0.0000 0.0000 'International Tables Vol C Tables 4.2.6.8 and 6.1.1.4'
Al Al 0.0674 0.0545 'International Tables Vol C Tables 4.2.6.8 and 6.1.1.4'
N N 0.0070 0.0034 'International Tables Vol C Tables 4.2.6.8 and 6.1.1.4'
O O 0.0123 0.0065 'International Tables Vol C Tables 4.2.6.8 and 6.1.1.4'

loop_
_geom_angle_atom_site_label_1
_geom_angle_atom_site_label_2
_geom_angle_atom_site_label_3
_geom_angle
_geom_angle_site_symmetry_1
_geom_angle_site_symmetry_3
O1 Al1 O1 86.84(10) . 8_665
O1 Al1 O9 80.1(2) 8_665 .
O1 Al1 O9 87.1(2) . .
O1 Al1 N2G 95.4(2) 8_665 .
O1 Al1 N2G 95.7(3) 8_665 8_665
O1 Al1 N2G 95.7(3) . .
O1 Al1 N2G 95.4(3) . 8_665
O7 Al1 O1 90.72(7) . .
O7 Al1 O1 175.92(8) 8_665 .
O7 Al1 O1 175.93(8) . 8_665
O7 Al1 O1 90.72(7) 8_665 8_665
O7 Al1 O7 91.90(12) . 8_665
O7 Al1 O9 95.7(2) 8_665 .
O7 Al1 O9 96.5(2) . .
O7 Al1 N2G 81.6(3) 8_665 8_665
O7 Al1 N2G 87.7(3) 8_665 .
O7 Al1 N2G 87.7(3) . 8_665
O7 Al1 N2G 81.6(3) . .
N2G Al1 O9 17.2(2) . .
N2G Al1 O9 175.1(5) 8_665 .
N2G Al1 N2G 164.6(4) 8_665 .
O6 Al2 O10 168.5(3) 2_675 .
O6 Al2 N1G 168.6(3) 2_675 .
O2 Al2 O6 85.96(8) . 2_675
O2 Al2 O10 90.2(3) . .
O2 Al2 N1G 85.4(3) . .
O4 Al2 O6 89.49(9) 6_465 2_675
O4 Al2 O2 84.51(8) 6_465 .
O4 Al2 O10 79.3(3) 6_465 .
O4 Al2 N1G 97.0(2) 6_465 .
O7 Al2 O6 90.55(9) . 2_675
O7 Al2 O2 89.60(8) . .
O7 Al2 O4 174.10(9) . 6_465
O7 Al2 O10 100.3(3) . .
O7 Al2 N1G 82.1(2) . .
O10 Al2 N1G 18.8(2) . .
O8 Al2 O6 93.34(8) . 2_675
O8 Al2 O2 176.38(8) . .
O8 Al2 O4 91.93(8) . 6_465
O8 Al2 O7 93.96(8) . .
O8 Al2 O10 89.8(3) . .
O8 Al2 N1G 95.8(3) . .
C1 O1 Al1 127.48(16) . .
C25 O6 Al2 133.30(16) . 2_675
C1 O2 Al2 132.30(15) . .
C18 O3 Al3 135.37(17) . 5_545
C25 O5 Al3 130.02(18) . 1_655
C18 O4 Al2 129.59(19) . 6_565
C7 C2 C1 121.0(2) . .
C7 C2 C3 120.0(2) . .
C3 C2 C1 118.6(2) . .
Al1 O7 H7 117.2 . .
Al2 O7 Al1 125.53(11) . .
Al2 O7 H7 117.2 . .
O1 C1 O2 124.9(2) . .
O1 C1 C2 119.0(2) . .
O2 C1 C2 116.07(18) . .
C19 C17 C18 121.3(3) . .
C19 C17 C16 119.3(2) . .
C16 C17 C18 119.3(3) . .
N3G O9 Al1 140.6(6) . .
N3G O9 C28 57.7(7) . .
N2G O9 Al1 74.6(19) . .
N2G O9 N3G 88.8(19) . .
N2G O9 C28 56.5(18) . .
C28 O9 Al1 129.1(7) . .
C2 C7 H7A 119.5 . .
C2 C7 C6 121.0(3) . .
C6 C7 H7A 119.5 . .
O6 C25 C24 117.6(2) . .
O5 C25 O6 126.3(2) . .
O5 C25 C24 116.1(3) . .
O3 C18 O4 124.8(2) . .
O3 C18 C17 118.1(3) . .
O4 C18 C17 117.1(3) . .
C23 C24 C25 117.6(3) . .
C26 C24 C25 122.9(3) . .
C26 C24 C23 119.5(3) . .
C2 C3 H3 120.0 . .
C4 C3 C2 120.0(3) . .
C4 C3 H3 120.0 . .
C27 C21 C12 120.3(3) . .
C22 C21 C12 120.6(3) . .
C22 C21 C27 119.0(3) . .
C7 C6 H6 120.3 . .
C7 C6 C5 119.5(3) . .
C5 C6 H6 120.3 . .
C6 C5 C8 122.9(3) . .
C4 C5 C6 118.5(3) . .
C4 C5 C8 118.0(3) . .
C20 C14 C15 119.1(3) . .
C20 C14 C10 119.8(3) . .
C15 C14 C10 121.1(3) . .
C17 C19 H19 120.1 . .
C17 C19 C20 119.9(3) . .
C20 C19 H19 120.1 . .
C8 C9 H9 119.5 . .
C8 C9 C10 121.0(3) . .
C10 C9 H9 119.5 . .
C24 C23 H23 120.8 . .
C22 C23 C24 118.4(3) . .
C22 C23 H23 120.8 . .
C1G O10 Al2 169.1(10) . .
C1G O10 C2G 52.9(8) . .
C1G O10 C28 52.7(7) . .
C2G O10 Al2 135.2(5) . .
N1G O10 Al2 82.3(18) . .
N1G O10 C1G 88.2(17) . .
N1G O10 C2G 140.1(18) . .
N1G O10 C28 39.9(16) . .
C28 O10 Al2 119.8(8) . .
C28 O10 C2G 105.0(8) . .
C9 C8 C5 120.0(3) . .
C13 C8 C5 122.2(3) . .
C13 C8 C9 117.3(3) . .
C24 C26 H26 119.1 . .
C24 C26 C27 121.9(3) . .
C27 C26 H26 119.1 . .
C3 C4 C5 120.9(2) . .
C3 C4 H4 119.5 . .
C5 C4 H4 119.5 . .
C11 C12 C21 120.9(3) . .
C13 C12 C21 120.8(3) . .
C13 C12 C11 118.2(3) . .
C21 C27 H27 120.2 . .
C26 C27 C21 119.6(3) . .
C26 C27 H27 120.2 . .
C14 C20 C19 121.3(3) . .
C14 C20 H20 119.4 . .
C19 C20 H20 119.4 . .
C14 C15 H15 120.1 . .
C16 C15 C14 119.8(3) . .
C16 C15 H15 120.1 . .
C17 C16 H16 119.7 . .
C15 C16 C17 120.6(3) . .
C15 C16 H16 119.7 . .
C21 C22 C23 121.4(3) . .
C21 C22 H22 119.3 . .
C23 C22 H22 119.3 . .
C9 C10 C14 119.6(3) . .
C11 C10 C14 122.5(3) . .
C11 C10 C9 117.8(3) . .
C12 C11 H11 118.8 . .
C10 C11 C12 122.3(3) . .
C10 C11 H11 118.8 . .
C8 C13 H13 118.6 . .
C12 C13 C8 122.7(3) . .
C12 C13 H13 118.6 . .
O9 N3G N4G 126.8(7) . .
O9 N3G N2G 27.2(4) . .
O9 N3G C28 65.0(7) . .
N4G N3G N2G 112.9(7) . .
C28 N3G N4G 63.7(7) . .
C28 N3G N2G 50.2(7) . .
N3G N4G C1G 104.7(5) . .
N3G N4G C28 54.2(6) . .
C28 N4G C1G 52.0(6) . .
O10 C1G N4G 142.1(10) . .
O10 C1G C2G 92.5(11) . .
O10 C1G N1G 31.8(4) . .
O10 C1G C28 81.0(7) . .
N4G C1G C2G 124.3(7) . .
N1G C1G N4G 112.0(9) . .
N1G C1G C2G 123.7(12) . .
C28 C1G N4G 61.2(9) . .
C28 C1G C2G 168.0(12) . .
C28 C1G N1G 51.5(6) . .
O10 C2G H2GA 143.8 . .
O10 C2G H2GB 87.6 . .
O10 C2G H2GC 93.3 . .
C1G C2G O10 34.7(5) . .
C1G C2G H2GA 109.5 . .
C1G C2G H2GB 109.5 . .
C1G C2G H2GC 109.5 . .
H2GA C2G H2GB 109.5 . .
H2GA C2G H2GC 109.5 . .
H2GB C2G H2GC 109.5 . .
O9 N2G Al1 88(2) . .
O9 N2G N3G 63.9(17) . .
O9 N2G N1G 129(2) . .
O9 N2G C28 95(2) . .
N3G N2G Al1 135.3(8) . .
N3G N2G N1G 103.6(10) . .
N1G N2G Al1 121.0(7) . .
C28 N2G Al1 164.6(11) . .
C28 N2G N3G 58.7(9) . .
C28 N2G N1G 46.5(9) . .
O10 N1G Al2 78.9(17) . .
O10 N1G C1G 60.0(15) . .
O10 N1G N2G 163(2) . .
O10 N1G C28 117(2) . .
C1G N1G Al2 138.6(9) . .
C1G N1G N2G 106.7(12) . .
N2G N1G Al2 114.7(7) . .
C28 N1G Al2 155.9(9) . .
C28 N1G C1G 61.5(10) . .
C28 N1G N2G 47.3(8) . .
O9 C28 O10 129.2(11) . .
O9 C28 N4G 117.8(10) . .
O9 C28 H28 115.4 . .
O10 C28 H28 115.4 . .
N3G C28 O9 57.2(7) . .
N3G C28 O10 166.3(10) . .
N3G C28 N4G 62.1(7) . .
N3G C28 H28 59.9 . .
N4G C28 O10 113.0(10) . .
N4G C28 H28 2.4 . .
C1G C28 O9 175.1(14) . .
C1G C28 O10 46.3(7) . .
C1G C28 N3G 126.6(13) . .
C1G C28 N4G 66.8(9) . .
C1G C28 H28 69.1 . .
N2G C28 O9 28.1(5) . .
N2G C28 O10 109.5(12) . .
N2G C28 N3G 71.1(9) . .
N2G C28 N4G 131.6(12) . .
N2G C28 C1G 147.6(13) . .
N2G C28 H28 129.7 . .
N1G C28 O9 108.2(13) . .
N1G C28 O10 23.4(7) . .
N1G C28 N3G 151.8(13) . .
N1G C28 N4G 132.6(12) . .
N1G C28 C1G 67.0(9) . .
N1G C28 N2G 86.2(13) . .
N1G C28 H28 134.9 . .
Al2 O8 H8 116.7 . .
Al2 O8 Al3 126.60(8) . .
Al3 O8 H8 116.7 . .
O3 Al3 O3 83.47(11) 5 6_465
O5 Al3 O3 88.89(8) 2_675 6_465
O5 Al3 O3 87.12(8) 1_455 6_465
O5 Al3 O3 88.89(8) 1_455 5
O5 Al3 O3 87.12(8) 2_675 5
O5 Al3 O5 174.66(12) 2_675 1_455
O8 Al3 O3 174.59(8) 2_575 6_465
O8 Al3 O3 174.58(8) . 5
O8 Al3 O3 91.12(7) . 6_465
O8 Al3 O3 91.12(7) 2_575 5
O8 Al3 O5 90.71(8) 2_575 2_675
O8 Al3 O5 90.71(8) . 1_455
O8 Al3 O5 92.93(7) 2_575 1_455
O8 Al3 O5 92.93(7) . 2_675
O8 Al3 O8 94.29(10) . 2_575
C1S O1S C1S 180.0 . 2_575
O1S C1S C1S 0.00(18) . 2_575

loop_
_geom_bond_atom_site_label_1
_geom_bond_atom_site_label_2
_geom_bond_distance
_geom_bond_site_symmetry_2
Al1 O1 1.8908(16) .
Al1 O1 1.8908(16) 8_665
Al1 O7 1.8470(16) 8_665
Al1 O7 1.8470(16) .
Al1 O9 2.017(10) .
Al1 N2G 1.946(12) 8_665
Al1 N2G 1.946(12) .
Al2 O6 1.9150(18) 2_675
Al2 O2 1.8836(17) .
Al2 O4 1.8777(17) 6_465
Al2 O7 1.8401(17) .
Al2 O10 1.965(10) .
Al2 N1G 1.984(11) .
Al2 O8 1.8298(16) .
O1 C1 1.253(3) .
O6 C25 1.262(3) .
O2 C1 1.254(3) .
O3 C18 1.257(3) .
O3 Al3 1.9118(18) 5_545
O5 C25 1.244(3) .
O5 Al3 1.8819(16) 1_655
O4 C18 1.267(3) .
C2 C1 1.484(4) .
C2 C7 1.376(4) .
C2 C3 1.381(4) .
O7 H7 0.9500 .
C17 C18 1.453(4) .
C17 C19 1.381(4) .
C17 C16 1.412(4) .
O9 N3G 1.171(10) .
O9 N2G 0.596(7) .
O9 C28 1.262(15) .
C7 H7A 0.9500 .
C7 C6 1.381(4) .
C25 C24 1.501(4) .
C24 C23 1.397(4) .
C24 C26 1.358(4) .
C3 H3 0.9500 .
C3 C4 1.370(4) .
C21 C12 1.493(4) .
C21 C27 1.383(5) .
C21 C22 1.376(5) .
C6 H6 0.9500 .
C6 C5 1.407(5) .
C5 C8 1.466(4) .
C5 C4 1.402(5) .
C14 C20 1.376(5) .
C14 C15 1.416(5) .
C14 C10 1.480(4) .
C19 H19 0.9500 .
C19 C20 1.411(4) .
C9 H9 0.9500 .
C9 C8 1.395(4) .
C9 C10 1.405(4) .
C23 H23 0.9500 .
C23 C22 1.387(4) .
O10 C1G 1.064(11) .
O10 C2G 1.869(13) .
O10 N1G 0.646(7) .
O10 C28 1.454(11) .
C8 C13 1.390(4) .
C26 H26 0.9500 .
C26 C27 1.364(4) .
C4 H4 0.9500 .
C12 C11 1.381(4) .
C12 C13 1.359(5) .
C27 H27 0.9500 .
C20 H20 0.9500 .
C15 H15 0.9500 .
C15 C16 1.391(4) .
C16 H16 0.9500 .
C22 H22 0.9500 .
C10 C11 1.376(4) .
C11 H11 0.9500 .
C13 H13 0.9500 .
N3G N4G 1.284(8) .
N3G N2G 1.303(13) .
N3G C28 1.177(12) .
N4G C1G 1.366(12) .
N4G C28 1.302(13) .
C1G C2G 1.492(12) .
C1G N1G 1.227(13) .
C1G C28 1.171(13) .
C2G H2GA 0.9800 .
C2G H2GB 0.9800 .
C2G H2GC 0.9800 .
N2G N1G 1.436(13) .
N2G C28 1.058(14) .
N1G C28 1.044(13) .
C28 H28 0.9500 .
O8 H8 0.9500 .
O8 Al3 1.8365(16) .
O1S C1S 1.005(6) .
O1S C1S 1.005(6) 2_575
C1S C1S 2.010(12) 2_575

loop_
_smtbx_masks_void_nr
_smtbx_masks_void_average_x
_smtbx_masks_void_average_y
_smtbx_masks_void_average_z
_smtbx_masks_void_volume
_smtbx_masks_void_count_electrons
1 -0.225 -0.129 -0.386 8707.5 3543.8
